data_4119401
loop_
_publ_author_name
'Erika R. Bartholomew'
'Emily C. Volpe'
'Peter T. Wolczanski'
'Emil B. Lobkovsky'
'Thomas R. Cundari'

_publ_section_title
;
 Selective Extraction of N2 from Air by Diarylimine Iron Complexes
;
_journal_name_full 'Journal of the American Chemical Society'
_journal_page_first 3511
_journal_page_last 3527
_journal_paper_doi 10.1021/ja311021u
_journal_volume 135
_journal_year 2013
_chemical_formula_moiety 'C20 H23 F6 Fe N3 P2'
_chemical_formula_sum 'C20 H23 F6 Fe N3 P2'
_chemical_formula_weight 537.20
_chemical_name_systematic
; 
 ? 
;
_space_group_IT_number 9
_symmetry_cell_setting monoclinic
_symmetry_space_group_name_Hall 'C -2yc'
_symmetry_space_group_name_H-M 'C 1 c 1'
_atom_sites_solution_hydrogens geom
_atom_sites_solution_primary direct
_atom_sites_solution_secondary difmap
_audit_creation_method SHELXL-97
_cell_angle_alpha 90.00
_cell_angle_beta 121.8450(10)
_cell_angle_gamma 90.00
_cell_formula_units_Z 4
_cell_length_a 19.0597(7)
_cell_length_b 9.1733(4)
_cell_length_c 15.7972(10)
_cell_measurement_reflns_used 3189
_cell_measurement_temperature 173(2)
_cell_measurement_theta_max 28.87
_cell_measurement_theta_min 2.55
_cell_volume 2346.2(2)
_computing_cell_refinement 'Bruker SAINT+'
_computing_data_collection 'Bruker APEX2'
_computing_data_reduction 'Bruker SAINT+'
_computing_molecular_graphics 'Bruker SHELXTL'
_computing_publication_material 'Bruker SHELXTL'
_computing_structure_refinement 'SHELXL-97 (Sheldrick, 1997)'
_computing_structure_solution 'SHELXS-97 (Sheldrick, 1990)'
_diffrn_ambient_temperature 173(2)
_diffrn_measured_fraction_theta_full 0.999
_diffrn_measured_fraction_theta_max 0.999
_diffrn_measurement_device_type 'Bruker X8 APEX II diffractometer'
_diffrn_measurement_method 'phi and omega scans'
_diffrn_radiation_monochromator graphite
_diffrn_radiation_source 'fine-focus sealed tube'
_diffrn_radiation_type MoK\a
_diffrn_radiation_wavelength 0.71073
_diffrn_reflns_av_R_equivalents 0.0298
_diffrn_reflns_av_sigmaI/netI 0.0547
_diffrn_reflns_limit_h_max 25
_diffrn_reflns_limit_h_min -17
_diffrn_reflns_limit_k_max 11
_diffrn_reflns_limit_k_min -12
_diffrn_reflns_limit_l_max 21
_diffrn_reflns_limit_l_min -21
_diffrn_reflns_number 9138
_diffrn_reflns_theta_full 28.28
_diffrn_reflns_theta_max 28.28
_diffrn_reflns_theta_min 2.52
_diffrn_standards_number 0
_exptl_absorpt_coefficient_mu 0.839
_exptl_absorpt_correction_T_max 0.8845
_exptl_absorpt_correction_T_min 0.8176
_exptl_absorpt_correction_type multi-scan
_exptl_absorpt_process_details SADABS
_exptl_crystal_colour red
_exptl_crystal_density_diffrn 1.521
_exptl_crystal_description block
_exptl_crystal_F_000 1096
_exptl_crystal_size_max 0.25
_exptl_crystal_size_mid 0.20
_exptl_crystal_size_min 0.15
_refine_diff_density_max 0.393
_refine_diff_density_min -0.285
_refine_diff_density_rms 0.058
_refine_ls_abs_structure_details 'Flack H D (1983), Acta Cryst. A39, 876-881'
_refine_ls_abs_structure_Flack 0.012(13)
_refine_ls_extinction_method none
_refine_ls_goodness_of_fit_ref 1.024
_refine_ls_hydrogen_treatment mixed
_refine_ls_matrix_type full
_refine_ls_number_parameters 309
_refine_ls_number_reflns 5119
_refine_ls_number_restraints 8
_refine_ls_restrained_S_all 1.024
_refine_ls_R_factor_all 0.0434
_refine_ls_R_factor_gt 0.0364
_refine_ls_shift/su_max 0.005
_refine_ls_shift/su_mean 0.001
_refine_ls_structure_factor_coef Fsqd
_refine_ls_weighting_details 'calc w=1/[\s^2^(Fo^2^)+(0.0364P)^2^+0.0500P] where P=(Fo^2^+2Fc^2^)/3'
_refine_ls_weighting_scheme calc
_refine_ls_wR_factor_gt 0.0815
_refine_ls_wR_factor_ref 0.0858
_reflns_number_gt 4493
_reflns_number_total 5119
_reflns_threshold_expression >2sigma(I)
_cod_data_source_file ja311021u_si_001_1.cif
_cod_data_source_block ev10
_cod_database_code 4119401

loop_
_symmetry_equiv_pos_as_xyz
'x, y, z'
'x, -y, z+1/2'
'x+1/2, y+1/2, z'
'x+1/2, -y+1/2, z+1/2'

loop_
_atom_site_label
_atom_site_type_symbol
_atom_site_fract_x
_atom_site_fract_y
_atom_site_fract_z
_atom_site_U_iso_or_equiv
_atom_site_adp_type
_atom_site_occupancy
_atom_site_symmetry_multiplicity
_atom_site_calc_flag
_atom_site_refinement_flags
Fe1 Fe 0.167193(17) 0.82040(3) 0.293100(19) 0.02250(6) Uani 1 1 d .
F1 F 0.00134(8) 0.58853(18) 0.14792(10) 0.0441(4) Uani 1 1 d .
F2 F -0.06811(8) 0.40678(17) 0.21218(11) 0.0453(4) Uani 1 1 d .
F3 F 0.10937(10) 0.5636(2) 0.54248(11) 0.0635(5) Uani 1 1 d .
F4 F 0.43883(8) 1.28567(16) 0.41433(11) 0.0437(4) Uani 1 1 d .
F5 F 0.34534(8) 1.21317(16) 0.21934(10) 0.0391(4) Uani 1 1 d .
F6 F 0.22751(8) 1.01180(17) 0.15569(9) 0.0382(4) Uani 1 1 d .
N1 N 0.21960(11) 0.8345(2) 0.43622(13) 0.0274(5) Uani 1 1 d .
N2 N 0.11501(12) 0.8061(2) 0.15879(14) 0.0292(5) Uani 1 1 d .
N3 N 0.08204(14) 0.7971(3) 0.07686(16) 0.0498(7) Uani 1 1 d .
C1 C 0.09715(13) 0.6777(2) 0.31126(17) 0.0266(5) Uani 1 1 d .
C2 C 0.03175(12) 0.5872(3) 0.24712(17) 0.0297(5) Uani 1 1 d .
C3 C -0.00516(13) 0.4915(3) 0.27974(18) 0.0325(6) Uani 1 1 d .
C4 C 0.01917(14) 0.4794(3) 0.37906(19) 0.0363(6) Uani 1 1 d .
H4 H -0.0175(12) 0.406(2) 0.3903(16) 0.019(6) Uiso 1 1 d .
C5 C 0.08235(14) 0.5683(3) 0.44319(17) 0.0358(6) Uani 1 1 d .
C6 C 0.12228(13) 0.6635(3) 0.41323(17) 0.0298(6) Uani 1 1 d .
C7 C 0.19109(15) 0.7551(3) 0.48032(17) 0.0344(6) Uani 1 1 d .
H7 H 0.2172(15) 0.762(3) 0.555(2) 0.050(8) Uiso 1 1 d .
C8 C 0.28976(15) 0.9322(3) 0.49279(17) 0.0362(6) Uani 1 1 d .
H8B H 0.3407(13) 0.870(3) 0.5427(16) 0.023(6) Uiso 1 1 d .
H8A H 0.2827(16) 1.000(3) 0.538(2) 0.050(8) Uiso 1 1 d .
C9 C 0.30522(13) 1.0083(2) 0.42003(16) 0.0280(5) Uani 1 1 d .
C10 C 0.36760(14) 1.1129(3) 0.45441(17) 0.0315(6) Uani 1 1 d .
H10 H 0.4011(13) 1.141(3) 0.5296(16) 0.026(6) Uiso 1 1 d .
C11 C 0.37993(13) 1.1811(3) 0.38557(18) 0.0304(6) Uani 1 1 d .
C12 C 0.33305(13) 1.1454(3) 0.28630(17) 0.0283(5) Uani 1 1 d .
C13 C 0.27162(13) 1.0403(3) 0.25577(16) 0.0268(5) Uani 1 1 d .
C14 C 0.25365(12) 0.9698(2) 0.31856(16) 0.0238(5) Uani 1 1 d .
P1 P 0.25428(4) 0.64532(8) 0.30839(5) 0.04028(19) Uani 1 1 d D
C15 C 0.21659(19) 0.4610(3) 0.2916(3) 0.0619(10) Uani 1 1 d D
H15A H 0.2596 0.3934 0.2999 0.093 Uiso 1 1 calc R
H15B H 0.1676 0.4501 0.2245 0.093 Uiso 1 1 calc R
H15C H 0.2020 0.4391 0.3411 0.093 Uiso 1 1 calc R
C16 C 0.3528(2) 0.6382(5) 0.4218(4) 0.118(2) Uani 1 1 d D
H16A H 0.3848 0.5567 0.4190 0.177 Uiso 1 1 calc R
H16B H 0.3452 0.6242 0.4779 0.177 Uiso 1 1 calc R
H16C H 0.3824 0.7297 0.4306 0.177 Uiso 1 1 calc R
C17 C 0.2839(2) 0.6528(4) 0.2144(3) 0.0828(10) Uani 1 1 d D
H17A H 0.3221 0.5728 0.2261 0.124 Uiso 1 1 calc R
H17B H 0.3109 0.7462 0.2198 0.124 Uiso 1 1 calc R
H17C H 0.2344 0.6434 0.1476 0.124 Uiso 1 1 calc R
P2 P 0.08113(3) 1.00352(7) 0.26990(5) 0.03247(15) Uani 1 1 d D
C18 C 0.07044(19) 1.1420(3) 0.1830(3) 0.0646(9) Uani 1 1 d D
H18A H 0.0318 1.2169 0.1780 0.097 Uiso 1 1 calc R
H18B H 0.0493 1.0979 0.1173 0.097 Uiso 1 1 calc R
H18C H 0.1244 1.1865 0.2063 0.097 Uiso 1 1 calc R
C19 C -0.02580(17) 0.9554(4) 0.2188(4) 0.0977(15) Uani 1 1 d D
H19A H -0.0576 1.0434 0.2119 0.147 Uiso 1 1 calc R
H19B H -0.0298 0.8865 0.2635 0.147 Uiso 1 1 calc R
H19C H -0.0481 0.9102 0.1532 0.147 Uiso 1 1 calc R
C20 C 0.1068(3) 1.1119(5) 0.3772(3) 0.1149(16) Uani 1 1 d D
H20A H 0.0650 1.1882 0.3581 0.172 Uiso 1 1 calc R
H20B H 0.1610 1.1570 0.4034 0.172 Uiso 1 1 calc R
H20C H 0.1082 1.0497 0.4285 0.172 Uiso 1 1 calc R

loop_
_atom_site_aniso_label
_atom_site_aniso_U_11
_atom_site_aniso_U_22
_atom_site_aniso_U_33
_atom_site_aniso_U_23
_atom_site_aniso_U_13
_atom_site_aniso_U_12
Fe1 0.02072(11) 0.02369(13) 0.02243(10) -0.00225(12) 0.01094(9) -0.00094(12)
F1 0.0420(7) 0.0538(9) 0.0308(7) -0.0107(6) 0.0153(6) -0.0221(7)
F2 0.0336(6) 0.0433(9) 0.0559(8) -0.0072(7) 0.0215(6) -0.0158(6)
F3 0.0798(10) 0.0695(12) 0.0443(8) 0.0074(8) 0.0349(7) -0.0214(9)
F4 0.0376(7) 0.0381(8) 0.0510(8) -0.0039(6) 0.0202(6) -0.0148(6)
F5 0.0383(6) 0.0437(8) 0.0411(7) 0.0030(6) 0.0249(5) -0.0079(6)
F6 0.0389(6) 0.0506(9) 0.0273(6) -0.0044(6) 0.0189(5) -0.0140(6)
N1 0.0295(9) 0.0284(10) 0.0204(8) -0.0012(7) 0.0104(7) -0.0040(8)
N2 0.0271(9) 0.0333(11) 0.0283(9) -0.0063(7) 0.0153(7) -0.0087(8)
N3 0.0540(13) 0.0587(16) 0.0400(11) -0.0120(10) 0.0270(10) -0.0195(11)
C1 0.0249(10) 0.0249(11) 0.0300(10) 0.0005(8) 0.0145(8) 0.0020(9)
C2 0.0245(10) 0.0299(12) 0.0337(10) -0.0010(9) 0.0147(8) -0.0003(9)
C3 0.0254(10) 0.0242(12) 0.0472(13) -0.0042(10) 0.0186(9) -0.0031(9)
C4 0.0370(11) 0.0264(12) 0.0515(13) 0.0056(10) 0.0274(10) -0.0014(10)
C5 0.0448(12) 0.0315(13) 0.0351(11) 0.0067(9) 0.0238(10) 0.0029(10)
C6 0.0313(10) 0.0262(12) 0.0336(11) 0.0029(9) 0.0183(9) 0.0016(9)
C7 0.0412(12) 0.0342(13) 0.0261(10) 0.0020(9) 0.0168(9) -0.0058(11)
C8 0.0385(12) 0.0389(14) 0.0262(10) -0.0028(10) 0.0137(9) -0.0134(11)
C9 0.0290(10) 0.0258(11) 0.0294(10) -0.0023(9) 0.0157(8) -0.0007(9)
C10 0.0281(10) 0.0294(12) 0.0302(11) -0.0023(9) 0.0107(9) -0.0008(9)
C11 0.0205(9) 0.0253(11) 0.0409(12) -0.0014(9) 0.0130(9) -0.0025(9)
C12 0.0240(9) 0.0286(12) 0.0377(10) 0.0032(9) 0.0200(8) 0.0026(9)
C13 0.0220(9) 0.0303(12) 0.0271(10) -0.0012(9) 0.0122(8) 0.0003(9)
C14 0.0222(9) 0.0245(11) 0.0255(9) -0.0009(8) 0.0131(7) 0.0050(9)
P1 0.0270(3) 0.0312(3) 0.0613(4) -0.0106(3) 0.0224(3) 0.0006(3)
C15 0.0572(16) 0.0328(15) 0.094(2) -0.0112(15) 0.0383(16) 0.0064(13)
C16 0.0462(19) 0.085(3) 0.126(4) -0.045(3) -0.020(2) 0.0355(19)
C17 0.0968(17) 0.059(2) 0.149(3) -0.0105(19) 0.1035(17) 0.0030(17)
P2 0.0309(3) 0.0298(3) 0.0407(3) 0.0057(3) 0.0217(2) 0.0076(3)
C18 0.0624(16) 0.0445(16) 0.099(2) 0.0323(16) 0.0503(16) 0.0210(15)
C19 0.0411(14) 0.053(2) 0.208(4) 0.035(2) 0.0718(19) 0.0155(15)
C20 0.174(3) 0.099(3) 0.067(2) 0.004(2) 0.061(2) 0.091(3)

loop_
_atom_type_symbol
_atom_type_description
_atom_type_scat_dispersion_real
_atom_type_scat_dispersion_imag
_atom_type_scat_source
C C 0.0033 0.0016 'International Tables Vol C Tables 4.2.6.8 and 6.1.1.4'
H H 0.0000 0.0000 'International Tables Vol C Tables 4.2.6.8 and 6.1.1.4'
N N 0.0061 0.0033 'International Tables Vol C Tables 4.2.6.8 and 6.1.1.4'
F F 0.0171 0.0103 'International Tables Vol C Tables 4.2.6.8 and 6.1.1.4'
P P 0.1023 0.0942 'International Tables Vol C Tables 4.2.6.8 and 6.1.1.4'
Fe Fe 0.3463 0.8444 'International Tables Vol C Tables 4.2.6.8 and 6.1.1.4'

loop_
_geom_angle_atom_site_label_1
_geom_angle_atom_site_label_2
_geom_angle_atom_site_label_3
_geom_angle
N2 Fe1 N1 178.17(10)
N2 Fe1 C1 97.20(9)
N1 Fe1 C1 81.25(9)
N2 Fe1 C14 99.73(9)
N1 Fe1 C14 81.82(9)
C1 Fe1 C14 163.06(9)
N2 Fe1 P1 89.54(7)
N1 Fe1 P1 91.47(6)
C1 Fe1 P1 91.62(7)
C14 Fe1 P1 89.13(7)
N2 Fe1 P2 87.74(7)
N1 Fe1 P2 91.32(6)
C1 Fe1 P2 91.59(7)
C14 Fe1 P2 88.49(6)
P1 Fe1 P2 176.04(3)
C7 N1 C8 121.3(2)
C7 N1 Fe1 118.81(15)
C8 N1 Fe1 119.86(16)
N3 N2 Fe1 178.9(2)
C2 C1 C6 114.0(2)
C2 C1 Fe1 134.17(19)
C6 C1 Fe1 111.81(15)
F1 C2 C3 116.44(19)
F1 C2 C1 120.6(2)
C3 C2 C1 122.9(2)
F2 C3 C2 119.0(2)
F2 C3 C4 118.3(2)
C2 C3 C4 122.7(2)
C5 C4 C3 115.5(2)
C4 C5 F3 118.9(2)
C4 C5 C6 123.3(2)
F3 C5 C6 117.7(2)
C5 C6 C1 121.5(2)
C5 C6 C7 124.2(2)
C1 C6 C7 114.2(2)
N1 C7 C6 113.9(2)
N1 C8 C9 107.67(19)
C10 C9 C14 123.6(2)
C10 C9 C8 119.5(2)
C14 C9 C8 116.9(2)
C11 C10 C9 118.0(2)
F4 C11 C12 118.3(2)
F4 C11 C10 120.7(2)
C12 C11 C10 120.9(2)
F5 C12 C11 120.5(2)
F5 C12 C13 120.6(2)
C11 C12 C13 118.8(2)
F6 C13 C14 120.70(19)
F6 C13 C12 115.1(2)
C14 C13 C12 124.2(2)
C13 C14 C9 114.4(2)
C13 C14 Fe1 131.84(16)
C9 C14 Fe1 113.73(18)
C16 P1 C15 103.89(18)
C16 P1 C17 101.7(2)
C15 P1 C17 100.57(18)
C16 P1 Fe1 117.63(15)
C15 P1 Fe1 116.37(11)
C17 P1 Fe1 114.33(12)
C20 P2 C18 101.18(19)
C20 P2 C19 103.8(2)
C18 P2 C19 100.63(17)
C20 P2 Fe1 116.74(12)
C18 P2 Fe1 115.60(12)
C19 P2 Fe1 116.49(12)

loop_
_geom_bond_atom_site_label_1
_geom_bond_atom_site_label_2
_geom_bond_distance
Fe1 N2 1.811(2)
Fe1 N1 1.9347(19)
Fe1 C1 1.996(2)
Fe1 C14 2.014(2)
Fe1 P1 2.2292(7)
Fe1 P2 2.2389(7)
F1 C2 1.354(3)
F2 C3 1.353(3)
F3 C5 1.369(3)
F4 C11 1.360(3)
F5 C12 1.350(3)
F6 C13 1.368(2)
N1 C7 1.308(3)
N1 C8 1.459(3)
N2 N3 1.104(3)
C1 C2 1.391(3)
C1 C6 1.424(3)
C2 C3 1.384(3)
C3 C4 1.386(4)
C4 C5 1.362(3)
C5 C6 1.395(3)
C6 C7 1.443(3)
C8 C9 1.501(4)
C9 C10 1.396(3)
C9 C14 1.413(3)
C10 C11 1.378(4)
C11 C12 1.373(3)
C12 C13 1.392(3)
C13 C14 1.370(3)
P1 C16 1.786(3)
P1 C15 1.801(3)
P1 C17 1.847(4)
P2 C20 1.796(4)
P2 C18 1.802(3)
P2 C19 1.807(3)
